data_7226232
loop_
_publ_author_name
'M\"uller, Philipp'
'Gr\"unker, Ronny'
'Bon, Volodymyr'
'Pfeffermann, Martin'
'Senkovska, Irena'
'Weiss, Manfred S.'
'Feng, Xinliang'
'Kaskel, Stefan'

_publ_section_title
;
 Topological control of 3,4-connected frameworks based on the
 Cu2-paddle-wheel node: tbo or pto, and why?
;
_journal_issue 42
_journal_name_full CrystEngComm
_journal_page_first 8164
_journal_paper_doi 10.1039/C6CE01513A
_journal_volume 18
_journal_year 2016
_chemical_formula_sum 'C78 H48 Cu3 N2 O15'
_chemical_formula_weight 1443.80
_chemical_name_systematic DUT-63
_chemical_properties_physical Moisture-sensitive
_space_group_IT_number 209
_symmetry_cell_setting cubic
_symmetry_space_group_name_Hall 'F 4 2 3'
_symmetry_space_group_name_H-M 'F 4 3 2'
_atom_sites_solution_hydrogens geom
_atom_sites_solution_primary direct
_atom_sites_solution_secondary difmap
_audit_creation_method SHELXL-97
_audit_update_record
;
2016-05-19 deposited with the CCDC.
2016-08-12 downloaded from the CCDC.
;
_cell_angle_alpha 90.00
_cell_angle_beta 90.00
_cell_angle_gamma 90.00
_cell_formula_units_Z 16
_cell_length_a 60.910(7)
_cell_length_b 60.910(7)
_cell_length_c 60.910(7)
_cell_measurement_reflns_used 452
_cell_measurement_temperature 296(2)
_cell_measurement_theta_max 21.54
_cell_measurement_theta_min 2.87
_cell_volume 225978(4)
_computing_cell_refinement 'mosflm 1.0.5'
_computing_data_collection 'marCCD 1994-2002'
_computing_data_reduction scala
_computing_molecular_graphics 'Diamond 3.1'
_computing_publication_material WinGX
_computing_structure_refinement 'SHELXL-97 (Sheldrick, 1997)'
_computing_structure_solution 'SHELXS-97 (Sheldrick, 1997)'
_diffrn_ambient_temperature 296(2)
_diffrn_measured_fraction_theta_full 0.998
_diffrn_measured_fraction_theta_max 0.998
_diffrn_measurement_device_type 'MX-225 CCD'
_diffrn_measurement_method '\D\f scans'
_diffrn_radiation_monochromator 'Si 111'
_diffrn_radiation_probe x-ray
_diffrn_radiation_type synchrotron
_diffrn_radiation_wavelength 0.88561
_diffrn_reflns_av_R_equivalents 0.0337
_diffrn_reflns_av_sigmaI/netI 0.1282
_diffrn_reflns_limit_h_max 33
_diffrn_reflns_limit_h_min 0
_diffrn_reflns_limit_k_max 58
_diffrn_reflns_limit_k_min 2
_diffrn_reflns_limit_l_max 57
_diffrn_reflns_limit_l_min 0
_diffrn_reflns_number 8853
_diffrn_reflns_theta_full 24.94
_diffrn_reflns_theta_max 24.94
_diffrn_reflns_theta_min 1.82
_diffrn_source synchrotron
_diffrn_source_type 'BESSY BL MX-14.2'
_exptl_absorpt_coefficient_mu 0.217
_exptl_crystal_colour green
_exptl_crystal_density_diffrn 0.170
_exptl_crystal_density_method 'not measured'
_exptl_crystal_description cubic
_exptl_crystal_F_000 11792
_exptl_crystal_recrystallization_method 'solvothermal synthesis'
_exptl_crystal_size_max 0.20
_exptl_crystal_size_mid 0.20
_exptl_crystal_size_min 0.20
_platon_squeeze_details
;
;
_refine_diff_density_max 0.208
_refine_diff_density_min -0.191
_refine_diff_density_rms 0.011
_refine_ls_abs_structure_details 'Flack H D (1983), Acta Cryst. A39, 876-881'
_refine_ls_abs_structure_Flack 0.278(13)
_refine_ls_extinction_method none
_refine_ls_goodness_of_fit_ref 0.650
_refine_ls_hydrogen_treatment constr
_refine_ls_matrix_type full
_refine_ls_number_parameters 125
_refine_ls_number_reflns 8549
_refine_ls_number_restraints 112
_refine_ls_restrained_S_all 0.658
_refine_ls_R_factor_all 0.1126
_refine_ls_R_factor_gt 0.0540
_refine_ls_shift/su_max 0.001
_refine_ls_shift/su_mean 0.000
_refine_ls_structure_factor_coef Fsqd
_refine_ls_weighting_details 'calc w=1/[\s^2^(Fo^2^)+(0.0321P)^2^+0.0000P] where P=(Fo^2^+2Fc^2^)/3'
_refine_ls_weighting_scheme calc
_refine_ls_wR_factor_gt 0.1205
_refine_ls_wR_factor_ref 0.1394
_reflns_number_gt 2605
_reflns_number_total 8549
_reflns_threshold_expression >2sigma(I)
_cod_data_source_file c6ce01513a2.cif
_cod_data_source_block DUT63
_cod_depositor_comments 'Adding full bibliography for 7226232--7226236.cif.'
_cod_original_cell_volume 225978(45)
_cod_original_sg_symbol_H-M F432
_cod_database_code 7226232

loop_
_symmetry_equiv_pos_as_xyz
'x, y, z'
'-x, -y, z'
'-x, y, -z'
'x, -y, -z'
'z, x, y'
'z, -x, -y'
'-z, -x, y'
'-z, x, -y'
'y, z, x'
'-y, z, -x'
'y, -z, -x'
'-y, -z, x'
'y, x, -z'
'-y, -x, -z'
'y, -x, z'
'-y, x, z'
'x, z, -y'
'-x, z, y'
'-x, -z, -y'
'x, -z, y'
'z, y, -x'
'z, -y, x'
'-z, y, x'
'-z, -y, -x'
'x, y+1/2, z+1/2'
'-x, -y+1/2, z+1/2'
'-x, y+1/2, -z+1/2'
'x, -y+1/2, -z+1/2'
'z, x+1/2, y+1/2'
'z, -x+1/2, -y+1/2'
'-z, -x+1/2, y+1/2'
'-z, x+1/2, -y+1/2'
'y, z+1/2, x+1/2'
'-y, z+1/2, -x+1/2'
'y, -z+1/2, -x+1/2'
'-y, -z+1/2, x+1/2'
'y, x+1/2, -z+1/2'
'-y, -x+1/2, -z+1/2'
'y, -x+1/2, z+1/2'
'-y, x+1/2, z+1/2'
'x, z+1/2, -y+1/2'
'-x, z+1/2, y+1/2'
'-x, -z+1/2, -y+1/2'
'x, -z+1/2, y+1/2'
'z, y+1/2, -x+1/2'
'z, -y+1/2, x+1/2'
'-z, y+1/2, x+1/2'
'-z, -y+1/2, -x+1/2'
'x+1/2, y, z+1/2'
'-x+1/2, -y, z+1/2'
'-x+1/2, y, -z+1/2'
'x+1/2, -y, -z+1/2'
'z+1/2, x, y+1/2'
'z+1/2, -x, -y+1/2'
'-z+1/2, -x, y+1/2'
'-z+1/2, x, -y+1/2'
'y+1/2, z, x+1/2'
'-y+1/2, z, -x+1/2'
'y+1/2, -z, -x+1/2'
'-y+1/2, -z, x+1/2'
'y+1/2, x, -z+1/2'
'-y+1/2, -x, -z+1/2'
'y+1/2, -x, z+1/2'
'-y+1/2, x, z+1/2'
'x+1/2, z, -y+1/2'
'-x+1/2, z, y+1/2'
'-x+1/2, -z, -y+1/2'
'x+1/2, -z, y+1/2'
'z+1/2, y, -x+1/2'
'z+1/2, -y, x+1/2'
'-z+1/2, y, x+1/2'
'-z+1/2, -y, -x+1/2'
'x+1/2, y+1/2, z'
'-x+1/2, -y+1/2, z'
'-x+1/2, y+1/2, -z'
'x+1/2, -y+1/2, -z'
'z+1/2, x+1/2, y'
'z+1/2, -x+1/2, -y'
'-z+1/2, -x+1/2, y'
'-z+1/2, x+1/2, -y'
'y+1/2, z+1/2, x'
'-y+1/2, z+1/2, -x'
'y+1/2, -z+1/2, -x'
'-y+1/2, -z+1/2, x'
'y+1/2, x+1/2, -z'
'-y+1/2, -x+1/2, -z'
'y+1/2, -x+1/2, z'
'-y+1/2, x+1/2, z'
'x+1/2, z+1/2, -y'
'-x+1/2, z+1/2, y'
'-x+1/2, -z+1/2, -y'
'x+1/2, -z+1/2, y'
'z+1/2, y+1/2, -x'
'z+1/2, -y+1/2, x'
'-z+1/2, y+1/2, x'
'-z+1/2, -y+1/2, -x'

loop_
_atom_site_label
_atom_site_type_symbol
_atom_site_fract_x
_atom_site_fract_y
_atom_site_fract_z
_atom_site_U_iso_or_equiv
_atom_site_adp_type
_atom_site_occupancy
_atom_site_symmetry_multiplicity
_atom_site_calc_flag
_atom_site_refinement_flags
Cu1 Cu 0.0000 0.765238(9) 0.234762(9) 0.2339(4) Uani 1 2 d S
O1 O 0.01716(6) 0.74529(7) 0.22161(5) 0.2339(17) Uani 1 1 d D
O2 O 0.02485(5) 0.71933(6) 0.25032(5) 0.2113(14) Uani 1 1 d D
O3 O 0.0000 0.79241(3) 0.20759(3) 0.2742(15) Uani 1 2 d S
N1 N 0.15502(7) 0.65502(7) 0.15502(7) 0.325(3) Uani 1 3 d SD
C1 C 0.02813(9) 0.73010(14) 0.23223(10) 0.263(4) Uani 1 1 d DU
C2 C 0.04703(5) 0.71661(8) 0.21935(7) 0.252(2) Uani 1 1 d GDU
C3 C 0.05543(7) 0.72485(6) 0.19980(7) 0.317(3) Uani 1 1 d GDU
H3A H 0.0493 0.7374 0.1935 0.380 Uiso 1 1 calc R
C4 C 0.07294(7) 0.71437(8) 0.18958(5) 0.302(3) Uani 1 1 d GU
H4A H 0.0786 0.7199 0.1765 0.362 Uiso 1 1 calc R
C5 C 0.08205(6) 0.69564(8) 0.19892(8) 0.276(2) Uani 1 1 d GDU
C6 C 0.07365(8) 0.68740(5) 0.21847(8) 0.306(3) Uani 1 1 d GU
H6A H 0.0797 0.6749 0.2247 0.368 Uiso 1 1 calc R
C7 C 0.05614(7) 0.69788(8) 0.22869(6) 0.288(3) Uani 1 1 d GDU
H7A H 0.0505 0.6924 0.2418 0.345 Uiso 1 1 calc R
C8 C 0.10055(6) 0.68335(11) 0.18791(7) 0.355(4) Uani 1 1 d GDU
C9 C 0.11512(10) 0.69676(7) 0.17656(8) 0.393(4) Uani 1 1 d GU
H9A H 0.1132 0.7119 0.1766 0.472 Uiso 1 1 calc R
C10 C 0.13254(8) 0.68752(9) 0.16507(7) 0.428(5) Uani 1 1 d GDU
H10A H 0.1423 0.6965 0.1575 0.514 Uiso 1 1 calc R
C11 C 0.13540(6) 0.66488(10) 0.16495(8) 0.394(4) Uani 1 1 d GDU
C12 C 0.12083(9) 0.65148(6) 0.17630(9) 0.477(5) Uani 1 1 d GDU
H12A H 0.1227 0.6363 0.1762 0.572 Uiso 1 1 calc R
C13 C 0.10341(7) 0.66071(10) 0.18779(8) 0.432(5) Uani 1 1 d GU
H13A H 0.0937 0.6517 0.1954 0.519 Uiso 1 1 calc R

loop_
_atom_site_aniso_label
_atom_site_aniso_U_11
_atom_site_aniso_U_22
_atom_site_aniso_U_33
_atom_site_aniso_U_23
_atom_site_aniso_U_13
_atom_site_aniso_U_12
Cu1 0.2135(9) 0.2441(6) 0.2441(6) 0.0047(7) 0.0115(9) 0.0115(9)
O1 0.196(3) 0.301(4) 0.204(3) 0.118(3) -0.049(2) -0.105(3)
O2 0.195(3) 0.291(3) 0.148(2) -0.066(3) -0.064(2) 0.052(2)
O3 0.276(3) 0.273(2) 0.273(2) 0.103(3) -0.076(3) -0.076(3)
N1 0.325(3) 0.325(3) 0.325(3) 0.053(4) 0.053(4) 0.053(4)
C1 0.181(4) 0.458(11) 0.151(5) -0.133(7) -0.063(5) 0.013(5)
C2 0.248(5) 0.333(8) 0.175(5) 0.003(4) -0.050(4) 0.034(5)
C3 0.266(6) 0.405(7) 0.281(7) 0.089(5) 0.057(4) 0.178(5)
C4 0.310(7) 0.371(7) 0.225(5) 0.061(4) 0.019(4) 0.181(5)
C5 0.277(5) 0.301(7) 0.249(7) 0.048(4) -0.017(5) 0.125(5)
C6 0.329(8) 0.291(6) 0.299(8) 0.090(6) -0.008(6) 0.047(5)
C7 0.297(8) 0.281(8) 0.284(5) 0.037(5) -0.004(5) -0.005(5)
C8 0.326(7) 0.438(10) 0.301(8) 0.159(7) 0.068(5) 0.099(7)
C9 0.333(8) 0.475(8) 0.372(8) 0.235(6) 0.152(6) 0.231(6)
C10 0.423(9) 0.465(9) 0.397(8) 0.188(8) 0.195(7) 0.214(7)
C11 0.360(7) 0.448(10) 0.374(8) 0.161(7) 0.210(6) 0.160(7)
C12 0.443(11) 0.530(8) 0.457(10) 0.200(8) 0.283(7) 0.164(8)
C13 0.366(8) 0.496(9) 0.436(9) 0.203(8) 0.237(6) 0.167(7)

loop_
_atom_type_symbol
_atom_type_description
_atom_type_scat_dispersion_real
_atom_type_scat_dispersion_imag
_atom_type_scat_source
C C 0.0060 0.0030 'International Tables Vol C Tables 4.2.6.8 and 6.1.1.4'
H H 0.0000 0.0000 'International Tables Vol C Tables 4.2.6.8 and 6.1.1.4'
Cu Cu 0.1640 1.8640 'International Tables Vol C Tables 4.2.6.8 and 6.1.1.4'
N N 0.0100 0.0050 'International Tables Vol C Tables 4.2.6.8 and 6.1.1.4'
O O 0.0180 0.0100 'International Tables Vol C Tables 4.2.6.8 and 6.1.1.4'

loop_
_geom_angle_atom_site_label_1
_geom_angle_atom_site_label_2
_geom_angle_atom_site_label_3
_geom_angle
_geom_angle_site_symmetry_1
_geom_angle_site_symmetry_3
O1 Cu1 O1 161.17(18) 19_566 .
O1 Cu1 O2 94.61(12) 19_566 42_554
O1 Cu1 O2 85.59(12) . 42_554
O1 Cu1 O2 85.60(12) 19_566 28_565
O1 Cu1 O2 94.62(12) . 28_565
O2 Cu1 O2 178.7(2) 42_554 28_565
O1 Cu1 O3 99.41(9) 19_566 .
O1 Cu1 O3 99.41(9) . .
O2 Cu1 O3 89.36(10) 42_554 .
O2 Cu1 O3 89.36(10) 28_565 .
O1 Cu1 Cu1 80.59(9) 19_566 28_565
O1 Cu1 Cu1 80.59(9) . 28_565
O2 Cu1 Cu1 90.64(10) 42_554 28_565
O2 Cu1 Cu1 90.64(10) 28_565 28_565
O3 Cu1 Cu1 180.00(7) . 28_565
C1 O1 Cu1 123.7(4) . .
C1 O2 Cu1 105.4(4) . 28_565
C11 N1 C11 120.0(3) . 81_455
C11 N1 C11 120.0(3) . 29_554
C11 N1 C11 120.0 81_455 29_554
O2 C1 O1 134.1(6) . .
O2 C1 C2 105.3(6) . .
O1 C1 C2 118.8(6) . .
C3 C2 C7 120.0 . .
C3 C2 C1 119.6(4) . .
C7 C2 C1 120.2(4) . .
C4 C3 C2 120.0 . .
C4 C3 H3A 120.0 . .
C2 C3 H3A 120.0 . .
C5 C4 C3 120.0 . .
C5 C4 H4A 120.0 . .
C3 C4 H4A 120.0 . .
C6 C5 C4 120.0 . .
C6 C5 C8 118.4(5) . .
C4 C5 C8 121.5(5) . .
C5 C6 C7 120.0 . .
C5 C6 H6A 120.0 . .
C7 C6 H6A 120.0 . .
C6 C7 C2 120.0 . .
C6 C7 H7A 120.0 . .
C2 C7 H7A 120.0 . .
C9 C8 C13 120.0 . .
C9 C8 C5 114.0(5) . .
C13 C8 C5 126.0(5) . .
C8 C9 C10 120.0 . .
C8 C9 H9A 120.0 . .
C10 C9 H9A 120.0 . .
C11 C10 C9 120.0 . .
C11 C10 H10A 120.0 . .
C9 C10 H10A 120.0 . .
C12 C11 C10 120.0 . .
C12 C11 N1 119.0(4) . .
C10 C11 N1 120.7(5) . .
C13 C12 C11 120.0 . .
C13 C12 H12A 120.0 . .
C11 C12 H12A 120.0 . .
C12 C13 C8 120.0 . .
C12 C13 H13A 120.0 . .
C8 C13 H13A 120.0 . .

loop_
_geom_bond_atom_site_label_1
_geom_bond_atom_site_label_2
_geom_bond_distance
_geom_bond_site_symmetry_2
Cu1 O1 1.792(5) 19_566
Cu1 O1 1.792(5) .
Cu1 O2 2.000(3) 42_554
Cu1 O2 2.000(3) 28_565
Cu1 O3 2.341(3) .
Cu1 Cu1 2.6255(15) 28_565
O1 C1 1.312(7) .
O2 C1 1.298(7) .
O2 Cu1 2.000(3) 28_565
N1 C11 1.468(3) .
N1 C11 1.468(5) 81_455
N1 C11 1.468(5) 29_554
C1 C2 1.617(6) .
C2 C3 1.3900 .
C2 C7 1.3900 .
C3 C4 1.3900 .
C3 H3A 0.9300 .
C4 C5 1.3900 .
C4 H4A 0.9300 .
C5 C6 1.3900 .
C5 C8 1.510(3) .
C6 C7 1.3900 .
C6 H6A 0.9300 .
C7 H7A 0.9300 .
C8 C9 1.3900 .
C8 C13 1.3900 .
C9 C10 1.3900 .
C9 H9A 0.9300 .
C10 C11 1.3900 .
C10 H10A 0.9300 .
C11 C12 1.3900 .
C12 C13 1.3900 .
C12 H12A 0.9300 .
C13 H13A 0.9300 .

loop_
_platon_squeeze_void_nr
_platon_squeeze_void_average_x
_platon_squeeze_void_average_y
_platon_squeeze_void_average_z
_platon_squeeze_void_volume
_platon_squeeze_void_count_electrons
_platon_squeeze_void_content
1 -0.002 -0.002 -0.004 206888 29745 ' '
